data_4121276
loop_
_publ_author_name
'Pritha Bagchi'
'M. Thomas Morgan'
'John Bacsa'
'Christoph J. Fahrni'

_publ_contact_author_address
;
School of Chemistry and Biochemistry, 
Petit Institute for Bioengineering and Bioscience, 
Georgia Institute of Technology, 
901 Atlantic Drive, Atlanta, 
GA 30332, U.S.A.
;
_publ_contact_author_email fahrni@chemistry.gatech.edu
_publ_contact_author_name 'Christoph J. Fahrni'
_publ_section_title
;
 Robust Affinity Standards for Cu(I) Biochemistry
;
_journal_name_full 'Journal of the American Chemical Society'
_journal_page_first 18549
_journal_page_last 18559
_journal_paper_doi 10.1021/ja408827d
_journal_volume 135
_journal_year 2013
_chemical_formula_moiety '2(C15 H30 S6 O9 N Cu 2-), 7(Na +), 4(H2 O), 3(Cl O4 -)'
_chemical_formula_sum 'C30 H68 Cl3 Cu2 N2 Na7 O34 S12'
_chemical_formula_weight 1780.08
_chemical_name_systematic
;
 ?
;
_space_group_IT_number 2
_space_group_name_Hall '-P 1'
_space_group_name_H-M_alt 'P -1'
_symmetry_cell_setting triclinic
_symmetry_space_group_name_Hall '-P 1'
_symmetry_space_group_name_H-M 'P -1'
_atom_sites_solution_hydrogens difmap
_atom_sites_solution_primary iterative
_audit_creation_date 2012-11-21
_audit_creation_method
;
  Olex2 1.2-beta
  (compiled Aug 15 2012 15:59:22, GUI svn.r4314)
;
_cell_angle_alpha 82.967(2)
_cell_angle_beta 84.686(2)
_cell_angle_gamma 64.474(2)
_cell_formula_units_Z 1
_cell_length_a 9.8246(15)
_cell_length_b 9.8488(15)
_cell_length_c 18.657(3)
_cell_measurement_reflns_used 9936
_cell_measurement_temperature 173(2)
_cell_measurement_theta_max 31.052
_cell_measurement_theta_min 2.202
_cell_volume 1615.2(4)
_computing_cell_refinement 'SAINT v7.68A (Bruker, 2009)'
_computing_data_collection 'APEX2 v2011.2-4 (Bruker, 2011)'
_computing_data_reduction 'SAINT v7.68A (Bruker, 2009)'
_computing_molecular_graphics
;
O. V. Dolomanov, L. J. Bourhis, R. J. Gildea, J. A. K. Howard and H. Puschmann,
OLEX2: a complete structure solution, refinement and analysis program.
J. Appl. Cryst. (2009). 42, 339-341.
;
_computing_publication_material
;
O. V. Dolomanov, L. J. Bourhis, R. J. Gildea, J. A. K. Howard and H. Puschmann,
OLEX2: a complete structure solution, refinement and analysis program.
J. Appl. Cryst. (2009). 42, 339-341.
;
_computing_structure_refinement 'SHELXL-97 (Sheldrick, 2008)'
_computing_structure_solution 'SHELXS-97 (Sheldrick, 2008)'
_diffrn_ambient_temperature 173(2)
_diffrn_detector_area_resol_mean 512
_diffrn_measured_fraction_theta_full 1.000
_diffrn_measured_fraction_theta_max 0.990
_diffrn_measurement_device_type 'Bruker D8 diffractometer with APEX2 detector'
_diffrn_measurement_method '\f and \w scans with a narrow frame width'
_diffrn_radiation_monochromator graphite
_diffrn_radiation_type MoK\a
_diffrn_radiation_wavelength 0.71073
_diffrn_reflns_av_R_equivalents 0.0316
_diffrn_reflns_av_sigmaI/netI 0.0387
_diffrn_reflns_Laue_measured_fraction_full 1.000
_diffrn_reflns_Laue_measured_fraction_max 0.990
_diffrn_reflns_limit_h_max 14
_diffrn_reflns_limit_h_min -14
_diffrn_reflns_limit_k_max 14
_diffrn_reflns_limit_k_min -14
_diffrn_reflns_limit_l_max 27
_diffrn_reflns_limit_l_min -27
_diffrn_reflns_number 25301
_diffrn_reflns_point_group_measured_fraction_full 1.000
_diffrn_reflns_point_group_measured_fraction_max 0.990
_diffrn_reflns_theta_full 25.242
_diffrn_reflns_theta_max 31.126
_diffrn_reflns_theta_min 2.202
_diffrn_source 'fine-focus sealed tube'
_diffrn_standards_number 0
_exptl_absorpt_coefficient_mu 1.308
_exptl_absorpt_correction_T_max 1.0000
_exptl_absorpt_correction_T_min 0.5883
_exptl_absorpt_correction_type numerical
_exptl_absorpt_process_details
;
SADABS-2012/1 was used for absorption correction.
wR2(int) was 0.0628 before and 0.0436 after correction.
The Ratio of minimum to maximum transmission is 0.5883.
The \l/2 correction factor is 0.0015.
;
_exptl_crystal_colour colourless
_exptl_crystal_colour_primary colourless
_exptl_crystal_density_diffrn 1.830
_exptl_crystal_description needle
_exptl_crystal_F_000 912
_exptl_crystal_size_max 0.721
_exptl_crystal_size_mid 0.249
_exptl_crystal_size_min 0.092
_refine_diff_density_max 1.026
_refine_diff_density_min -0.603
_refine_diff_density_rms 0.105
_refine_ls_extinction_method none
_refine_ls_goodness_of_fit_ref 1.029
_refine_ls_hydrogen_treatment mixed
_refine_ls_matrix_type full
_refine_ls_number_parameters 574
_refine_ls_number_reflns 10289
_refine_ls_number_restraints 572
_refine_ls_restrained_S_all 1.044
_refine_ls_R_factor_all 0.0474
_refine_ls_R_factor_gt 0.0390
_refine_ls_shift/su_max 0.001
_refine_ls_shift/su_mean 0.000
_refine_ls_structure_factor_coef Fsqd
_refine_ls_weighting_details
;
 w=1/[\s^2^(Fo^2^)+(0.0640P)^2^+0.8928P]
 where P=(Fo^2^+2Fc^2^)/3
;
_refine_ls_weighting_scheme calc
_refine_ls_wR_factor_gt 0.1038
_refine_ls_wR_factor_ref 0.1098
_reflns_Friedel_coverage 0.000
_reflns_number_gt 8718
_reflns_number_total 10289
_reflns_threshold_expression 'I > 2\s(I)'
_cod_data_source_file ja408827d_si_002_1.cif
_cod_data_source_block 13a
_cod_database_code 4121276

loop_
_space_group_symop_operation_xyz
'x, y, z'
'-x, -y, -z'

loop_
_atom_site_label
_atom_site_type_symbol
_atom_site_fract_x
_atom_site_fract_y
_atom_site_fract_z
_atom_site_U_iso_or_equiv
_atom_site_adp_type
_atom_site_occupancy
_atom_site_site_symmetry_order
_atom_site_calc_flag
_atom_site_refinement_flags_posn
_atom_site_refinement_flags_adp
_atom_site_refinement_flags_occupancy
_atom_site_disorder_assembly
_atom_site_disorder_group
Cu1 Cu 0.66506(3) 0.11200(3) 0.18236(2) 0.01700(6) Uani 1 1 d . . . . .
Cl1B Cl 0.3334(6) -0.2371(6) 0.1917(3) 0.0244(3) Uani 0.286(4) 1 d D U P A 2
S6 S 0.88956(5) -0.19620(5) 0.39018(2) 0.01282(8) Uiso 1 1 d . . . . .
S4 S 0.70864(5) 0.33564(5) 0.42428(2) 0.01376(9) Uani 1 1 d . . . . .
S5 S 0.24553(5) 0.16255(5) 0.39652(2) 0.01390(9) Uani 1 1 d . . . . .
S1 S 0.87474(5) 0.14421(5) 0.19409(3) 0.01803(9) Uani 1 1 d . . . . .
S3 S 0.65595(6) -0.11331(5) 0.17887(3) 0.01841(9) Uani 1 1 d . . . . .
S2 S 0.43167(6) 0.31165(6) 0.17988(3) 0.01937(10) Uani 1 1 d . . . . .
Na3 Na 1.0000 0.0000 0.5000 0.01450(19) Uani 1 2 d S . P . .
Na1 Na 0.60152(9) 0.09457(9) 0.47388(4) 0.01723(15) Uani 1 1 d . . . . .
Na2 Na 0.25275(9) -0.18843(9) 0.38272(4) 0.01844(15) Uani 1 1 d D . . . .
Na4 Na 0.16645(10) 0.47606(10) 0.47315(5) 0.02457(18) Uani 1 1 d D . . . .
O8 O 0.72804(15) -0.09713(16) 0.39529(8) 0.0205(3) Uani 1 1 d . . . . .
O5 O 0.13880(17) 0.32033(15) 0.39763(8) 0.0217(3) Uani 1 1 d . . . . .
O1 O 0.78672(15) 0.21573(15) 0.48014(8) 0.0190(3) Uani 1 1 d . . . . .
O7 O 0.92822(17) -0.34137(16) 0.43276(8) 0.0205(3) Uani 1 1 d . . . . .
O2 O 0.56356(15) 0.33532(16) 0.41225(8) 0.0195(3) Uani 1 1 d . . . . .
O6 O 0.36938(17) 0.11894(18) 0.44509(8) 0.0224(3) Uani 1 1 d . . . . .
O9 O 0.98200(16) -0.12077(16) 0.40534(8) 0.0201(3) Uani 1 1 d . . . . .
O4 O 0.17159(16) 0.06007(16) 0.40955(8) 0.0189(3) Uani 1 1 d . . . . .
O3 O 0.69605(17) 0.48197(15) 0.43993(8) 0.0216(3) Uani 1 1 d . . . . .
O1W O 0.49990(16) -0.21760(16) 0.41425(8) 0.0204(3) Uani 1 1 d D . . . .
O3B O 0.2822(14) -0.1145(12) 0.1347(6) 0.0420(7) Uani 0.286(4) 1 d D U P A 2
O2W O 0.30015(18) 0.55862(17) 0.37391(10) 0.0285(3) Uani 1 1 d D . . . .
O4B O 0.4836(13) -0.3409(18) 0.1699(10) 0.0530(9) Uani 0.286(4) 1 d D U P A 2
O2B O 0.3390(15) -0.1806(16) 0.2580(5) 0.0676(11) Uani 0.286(4) 1 d D U P A 2
O5B O 0.2322(9) -0.3087(10) 0.2001(5) 0.0508(8) Uani 0.286(4) 1 d D U P A 2
N1 N 0.6864(2) 0.1408(2) 0.06579(9) 0.0201(3) Uani 1 1 d . . . . .
C15 C 0.9323(2) -0.2310(2) 0.29836(10) 0.0173(3) Uani 1 1 d D . . . .
C12 C 0.3330(2) 0.1414(2) 0.30840(10) 0.0188(3) Uani 1 1 d D . . . .
C8 C 0.7255(2) 0.3822(2) 0.27694(11) 0.0181(3) Uani 1 1 d D . . . .
C9 C 0.8175(2) 0.2904(2) 0.34219(10) 0.0181(3) Uani 1 1 d D . . . .
C1 C 0.9324(2) 0.1319(3) 0.09859(12) 0.0243(4) Uani 1 1 d D . . . .
C5 C 0.6479(3) -0.0960(2) 0.08105(11) 0.0228(4) Uani 1 1 d D . . . .
C7 C 0.8134(2) 0.3438(2) 0.20489(11) 0.0190(3) Uani 1 1 d D . . . .
C2 C 0.8023(3) 0.2001(3) 0.04768(11) 0.0243(4) Uani 1 1 d D . . . .
C14 C 0.8571(3) -0.3220(2) 0.27281(11) 0.0214(4) Uani 1 1 d D . . . .
C10 C 0.2994(2) 0.2282(3) 0.17470(11) 0.0230(4) Uani 1 1 d D . . . .
C6 C 0.7361(3) -0.0118(2) 0.04129(11) 0.0231(4) Uani 1 1 d D . . . .
C3 C 0.4535(3) 0.3763(2) 0.08582(12) 0.0247(4) Uani 1 1 d D . . . .
C13 C 0.8298(3) -0.2850(2) 0.19196(11) 0.0230(4) Uani 1 1 d D . . . .
C11 C 0.2213(2) 0.2217(3) 0.24892(11) 0.0222(4) Uani 1 1 d D . . . .
C4 C 0.5383(3) 0.2485(2) 0.03772(11) 0.0230(4) Uani 1 1 d D . . . .
O12 O 0.9597(6) 0.4035(6) -0.0425(3) 0.0643(15) Uani 0.5 1 d D U P B -1
O10 O 0.8986(5) 0.6543(5) -0.0183(3) 0.0546(12) Uani 0.5 1 d D U P B -1
O13 O 1.1544(5) 0.4750(5) -0.0306(3) 0.0545(12) Uani 0.5 1 d D U P B -1
O11 O 1.0036(6) 0.4493(5) 0.0736(2) 0.0582(13) Uani 0.5 1 d D U P B -1
Cl2 Cl 1.004(2) 0.503(2) 0.0004(16) 0.0256(10) Uani 0.5 1 d . U P B -1
O3A O 0.3020(5) -0.0871(4) 0.1415(2) 0.0420(7) Uani 0.714(4) 1 d D U P A 1
O2A O 0.2856(6) -0.1970(6) 0.25625(19) 0.0676(11) Uani 0.714(4) 1 d D U P A 1
Cl1A Cl 0.3097(2) -0.2233(2) 0.18144(10) 0.0244(3) Uani 0.714(4) 1 d D U P A 1
O5A O 0.1955(4) -0.2615(4) 0.1597(2) 0.0508(8) Uani 0.714(4) 1 d D U P A 1
O4A O 0.4590(5) -0.3410(7) 0.1680(4) 0.0530(9) Uani 0.714(4) 1 d D U P A 1
H8A H 0.693(2) 0.4865(8) 0.2789(13) 0.012(5) Uiso 1 1 d D . . . .
H12A H 0.4040(18) 0.182(2) 0.3061(14) 0.023(6) Uiso 1 1 d D . . . .
H9A H 0.851(3) 0.1856(8) 0.3419(14) 0.024(7) Uiso 1 1 d D . . . .
H14A H 0.7635(13) -0.300(3) 0.2978(11) 0.015(6) Uiso 1 1 d D . . . .
H10A H 0.229(2) 0.291(3) 0.1407(11) 0.031(7) Uiso 1 1 d D . . . .
H6A H 0.8401(9) -0.068(3) 0.0478(14) 0.021(6) Uiso 1 1 d D . . . .
H10B H 0.343(3) 0.1314(13) 0.1580(13) 0.027(7) Uiso 1 1 d D . . . .
H15A H 1.0380(7) -0.281(3) 0.2927(14) 0.023(7) Uiso 1 1 d D . . . .
H4A H 0.4804(19) 0.195(2) 0.0338(13) 0.016(6) Uiso 1 1 d D . . . .
H9B H 0.9049(15) 0.303(3) 0.3488(14) 0.023(6) Uiso 1 1 d D . . . .
H8B H 0.6394(15) 0.363(2) 0.2776(14) 0.019(6) Uiso 1 1 d D . . . .
H11A H 0.160(2) 0.3186(13) 0.2634(13) 0.022(6) Uiso 1 1 d D . . . .
H14B H 0.916(3) -0.4258(10) 0.2839(16) 0.034(8) Uiso 1 1 d D . . . .
H1A H 0.985(3) 0.0275(9) 0.0949(15) 0.025(7) Uiso 1 1 d D . . . .
H5A H 0.5434(8) -0.047(3) 0.0748(15) 0.026(7) Uiso 1 1 d D . . . .
H3A H 0.505(2) 0.437(2) 0.0869(15) 0.028(7) Uiso 1 1 d D . . . .
H7A H 0.9026(15) 0.356(3) 0.2069(15) 0.023(6) Uiso 1 1 d D . . . .
H7B H 0.747(2) 0.405(2) 0.1687(10) 0.024(7) Uiso 1 1 d D . . . .
H2A H 0.754(3) 0.3044(9) 0.0528(14) 0.024(7) Uiso 1 1 d D . . . .
H6B H 0.727(3) 0.000(3) -0.0091(4) 0.021(6) Uiso 1 1 d D . . . .
H15B H 0.896(3) -0.1335(14) 0.2740(13) 0.033(8) Uiso 1 1 d D . . . .
H11B H 0.161(2) 0.169(2) 0.2481(17) 0.040(8) Uiso 1 1 d D . . . .
H13A H 0.910(3) -0.271(3) 0.1662(16) 0.029(7) Uiso 1 1 d . . . . .
H2B H 0.841(3) 0.179(3) 0.0002(6) 0.029(7) Uiso 1 1 d D . . . .
H3B H 0.3573(14) 0.436(3) 0.0678(14) 0.032(7) Uiso 1 1 d D . . . .
H5B H 0.683(3) -0.1952(12) 0.0682(14) 0.032(8) Uiso 1 1 d D . . . .
H1B H 0.996(2) 0.181(2) 0.0874(15) 0.029(7) Uiso 1 1 d D . . . .
H12B H 0.392(3) 0.0381(10) 0.3034(15) 0.029(7) Uiso 1 1 d D . . . .
H4B H 0.545(3) 0.289(3) -0.0100(5) 0.023(7) Uiso 1 1 d D . . . .
H13B H 0.816(3) -0.3594(19) 0.1705(13) 0.029(7) Uiso 1 1 d D . . . .
H2WA H 0.4054(11) 0.481(2) 0.3799(12) 0.035 Uiso 1 1 d D U . . .
H2WB H 0.271(2) 0.535(3) 0.3292(7) 0.035 Uiso 1 1 d D U . . .
H1WA H 0.5802(19) -0.3209(13) 0.425(2) 0.089(11) Uiso 1 1 d D . . . .
H1WB H 0.554(2) -0.158(3) 0.3909(19) 0.089(11) Uiso 1 1 d D . . . .

loop_
_atom_site_aniso_label
_atom_site_aniso_U_11
_atom_site_aniso_U_22
_atom_site_aniso_U_33
_atom_site_aniso_U_23
_atom_site_aniso_U_13
_atom_site_aniso_U_12
Cu1 0.0210(1) 0.0189(1) 0.0137(1) -0.0008(1) -0.0010(1) -0.0110(1)
Cl1A 0.0306(7) 0.0259(4) 0.0186(6) -0.0008(4) -0.0011(4) -0.0142(4)
S1 0.0200(2) 0.0183(2) 0.0175(2) -0.0015(2) -0.0013(2) -0.0097(2)
S2 0.0222(2) 0.0196(2) 0.0166(2) 0.0003(2) -0.0008(2) -0.0097(2)
S3 0.0227(2) 0.0188(2) 0.0169(2) -0.0008(2) -0.0032(2) -0.0115(2)
S4 0.0127(2) 0.0107(2) 0.0161(2) 0.0002(1) -0.0021(2) -0.0033(1)
S5 0.0140(2) 0.0134(2) 0.0150(2) 0.0002(2) -0.0012(2) -0.0068(2)
S6 0.0135(2) 0.0120(2) 0.0130(2) -0.0017(1) -0.0008(1) -0.0052(1)
Na1 0.0165(3) 0.0155(3) 0.0207(4) -0.0017(3) -0.0006(3) -0.0077(3)
Na2 0.0188(4) 0.0171(3) 0.0202(4) -0.0031(3) -0.0006(3) -0.0081(3)
Na3 0.0125(4) 0.0131(4) 0.0161(5) -0.0029(4) -0.0021(4) -0.0030(4)
Na4 0.0280(4) 0.0231(4) 0.0258(4) 0.0021(3) -0.0078(3) -0.0137(3)
O1 0.0171(6) 0.0162(6) 0.0167(6) 0.0028(5) -0.0027(5) -0.0012(5)
O1W 0.0161(6) 0.0153(6) 0.0269(7) -0.0022(5) -0.0004(5) -0.0039(5)
O2 0.0140(6) 0.0193(6) 0.0248(7) 0.0020(5) -0.0041(5) -0.0072(5)
O2A 0.083(3) 0.107(2) 0.0229(10) -0.0123(12) 0.0041(14) -0.048(2)
O2W 0.0201(7) 0.0178(7) 0.0431(10) -0.0027(6) -0.0064(7) -0.0030(5)
O3 0.0253(7) 0.0116(6) 0.0275(7) -0.0037(5) -0.0031(6) -0.0065(5)
O3A 0.0461(16) 0.0425(15) 0.0461(14) 0.0161(12) -0.0158(11) -0.0295(11)
O4 0.0178(6) 0.0177(6) 0.0246(7) -0.0028(5) 0.0026(5) -0.0112(5)
O4A 0.0376(15) 0.0357(10) 0.0844(18) -0.0165(11) -0.0010(14) -0.0118(12)
O5 0.0269(7) 0.0130(6) 0.0231(7) -0.0018(5) -0.0021(6) -0.0064(5)
O5A 0.0451(15) 0.0576(18) 0.064(2) -0.0093(15) -0.0024(13) -0.0345(14)
O6 0.0201(7) 0.0315(8) 0.0181(7) 0.0044(6) -0.0068(5) -0.0140(6)
O7 0.0258(7) 0.0157(6) 0.0178(6) 0.0025(5) -0.0006(5) -0.0078(5)
O8 0.0139(6) 0.0196(6) 0.0251(7) -0.0058(5) 0.0013(5) -0.0038(5)
O9 0.0217(7) 0.0223(7) 0.0214(7) -0.0055(5) -0.0034(5) -0.0127(5)
N1 0.0247(8) 0.0228(8) 0.0152(7) -0.0006(6) -0.0007(6) -0.0126(7)
C1 0.0250(10) 0.0320(11) 0.0194(9) -0.0062(8) 0.0052(8) -0.0155(8)
C2 0.0313(11) 0.0305(10) 0.0157(9) -0.0010(8) 0.0040(8) -0.0186(9)
C3 0.0295(10) 0.0222(9) 0.0192(9) 0.0046(7) -0.0010(8) -0.0097(8)
C4 0.0295(10) 0.0249(10) 0.0142(8) 0.0026(7) -0.0036(7) -0.0118(8)
C5 0.0311(10) 0.0232(9) 0.0181(9) -0.0021(7) -0.0072(8) -0.0141(8)
C6 0.0304(10) 0.0261(10) 0.0139(8) -0.0043(7) -0.0013(7) -0.0123(8)
C7 0.0247(9) 0.0178(8) 0.0174(8) 0.0006(7) -0.0027(7) -0.0118(7)
C8 0.0198(8) 0.0163(8) 0.0170(8) 0.0000(6) -0.0048(7) -0.0060(7)
C9 0.0163(8) 0.0182(8) 0.0163(8) -0.0004(7) -0.0007(6) -0.0044(7)
C10 0.0226(9) 0.0329(11) 0.0168(9) 0.0004(8) -0.0039(7) -0.0151(8)
C11 0.0172(8) 0.0306(10) 0.0189(9) 0.0015(8) -0.0029(7) -0.0108(8)
C12 0.0150(8) 0.0230(9) 0.0154(8) 0.0022(7) 0.0001(6) -0.0066(7)
C13 0.0326(11) 0.0170(8) 0.0174(9) -0.0044(7) -0.0049(8) -0.0073(8)
C14 0.0320(10) 0.0169(8) 0.0174(9) -0.0009(7) -0.0059(8) -0.0115(8)
C15 0.0213(8) 0.0201(8) 0.0124(8) -0.0025(6) 0.0003(6) -0.0106(7)
Cl1B 0.0306(7) 0.0259(4) 0.0186(6) -0.0008(4) -0.0011(4) -0.0142(4)
O2B 0.083(3) 0.107(2) 0.0229(10) -0.0123(12) 0.0041(14) -0.048(2)
O3B 0.0461(16) 0.0425(15) 0.0461(14) 0.0161(12) -0.0158(11) -0.0295(11)
O4B 0.0376(15) 0.0357(10) 0.0844(18) -0.0165(11) -0.0010(14) -0.0118(12)
O5B 0.0451(15) 0.0576(18) 0.064(2) -0.0093(15) -0.0024(13) -0.0345(14)
Cl2 0.0277(14) 0.0243(10) 0.0254(6) 0.0025(8) -0.0020(12) -0.0126(9)
O10 0.054(3) 0.0299(19) 0.057(3) 0.0062(18) 0.002(2) 0.0010(17)
O11 0.083(3) 0.053(3) 0.0270(19) 0.0056(18) 0.000(2) -0.021(2)
O12 0.070(3) 0.094(3) 0.066(3) -0.053(3) 0.030(2) -0.064(3)
O13 0.037(2) 0.056(3) 0.085(3) -0.033(2) 0.027(2) -0.0318(19)

loop_
_atom_type_symbol
_atom_type_description
_atom_type_scat_dispersion_real
_atom_type_scat_dispersion_imag
_atom_type_scat_source
C C 0.0033 0.0016 'International Tables Vol C Tables 4.2.6.8 and 6.1.1.4'
H H 0.0000 0.0000 'International Tables Vol C Tables 4.2.6.8 and 6.1.1.4'
Cl Cl 0.1484 0.1585 'International Tables Vol C Tables 4.2.6.8 and 6.1.1.4'
Cu Cu 0.3201 1.2651 'International Tables Vol C Tables 4.2.6.8 and 6.1.1.4'
N N 0.0061 0.0033 'International Tables Vol C Tables 4.2.6.8 and 6.1.1.4'
Na Na 0.0362 0.0249 'International Tables Vol C Tables 4.2.6.8 and 6.1.1.4'
O O 0.0106 0.0060 'International Tables Vol C Tables 4.2.6.8 and 6.1.1.4'
S S 0.1246 0.1234 'International Tables Vol C Tables 4.2.6.8 and 6.1.1.4'

loop_
_geom_angle_atom_site_label_1
_geom_angle_atom_site_label_2
_geom_angle_atom_site_label_3
_geom_angle
_geom_angle_site_symmetry_1
_geom_angle_site_symmetry_3
_geom_angle_publ_flag
S1 Cu1 S2 121.41(2) . . yes
S1 Cu1 S3 125.49(2) . . yes
S1 Cu1 N1 91.90(6) . . yes
S2 Cu1 S3 112.99(3) . . yes
S2 Cu1 N1 89.88(5) . . yes
S3 Cu1 N1 91.32(5) . . yes
O2A Cl1A O3A 107.3(3) . . yes
O2A Cl1A O4A 110.5(4) . . yes
O2A Cl1A O5A 109.9(3) . . yes
O3A Cl1A O4A 107.7(3) . . yes
O3A Cl1A O5A 110.2(3) . . yes
O4A Cl1A O5A 111.1(3) . . yes
O2B Cl1B O5B 110.4(8) . . yes
O2B Cl1B O3B 110.2(8) . . yes
O2B Cl1B O4B 109.1(10) . . yes
O4B Cl1B O5B 111.1(8) . . yes
O3B Cl1B O4B 106.9(10) . . yes
O3B Cl1B O5B 109.0(8) . . yes
O10 Cl2 O12 105.4(16) . . yes
O10 Cl2 O11 116.4(17) . . yes
O11 Cl2 O12 107.0(13) . . yes
O11 Cl2 O13 113.3(16) . . yes
O10 Cl2 O13 111.3(16) . . yes
O12 Cl2 O13 102.0(15) . . yes
Cu1 S1 C1 94.31(8) . . yes
Cu1 S1 C7 106.67(7) . . yes
C1 S1 C7 103.05(11) . . yes
C3 S2 C10 101.93(11) . . yes
Cu1 S2 C3 94.68(8) . . yes
Cu1 S2 C10 105.07(9) . . yes
C5 S3 C13 100.32(10) . . yes
Cu1 S3 C5 94.55(7) . . yes
Cu1 S3 C13 118.14(9) . . yes
Na1 S4 O2 51.78(6) . . yes
Na1 S4 O1 59.35(7) . . yes
O1 S4 O3 112.17(9) . . yes
O1 S4 C9 107.58(9) . . yes
O3 S4 C9 107.44(9) . . yes
Na1 S4 C9 109.08(7) . . yes
O1 S4 O2 109.68(9) . . yes
Na1 S4 O3 143.29(7) . . yes
O2 S4 O3 113.62(9) . . yes
O2 S4 C9 105.97(9) . . yes
O6 S5 C12 104.99(10) . . yes
O4 S5 C12 107.81(9) . . yes
O5 S5 O6 112.94(9) . . yes
O5 S5 C12 106.69(9) . . yes
O4 S5 O6 111.42(9) . . yes
O4 S5 O5 112.46(10) . . yes
O7 S6 O9 112.93(9) . . yes
O7 S6 C15 107.84(9) . . yes
O7 S6 O8 112.59(10) . . yes
O8 S6 C15 105.88(9) . . yes
O8 S6 O9 112.16(9) . . yes
O9 S6 C15 104.78(9) . . yes
O1 Na1 O1W 81.13(6) . 2_656 yes
O1 Na1 O6 117.98(6) . 2_656 yes
O2 Na1 O6 92.71(6) . . yes
S4 Na1 O1 29.07(3) . . yes
S4 Na1 O2 28.72(4) . . yes
S4 Na1 O6 121.42(5) . . yes
S4 Na1 O8 105.22(5) . . yes
O2 Na1 O8 109.88(6) . . yes
O1W Na1 O2 89.01(6) 2_656 . yes
O1 Na1 O2 57.24(5) . . yes
O1 Na1 O6 149.18(6) . . yes
O1 Na1 O8 104.01(6) . . yes
O2 Na1 O6 169.01(6) . 2_656 yes
O6 Na1 O8 91.98(6) . . yes
O1W Na1 O6 92.66(6) 2_656 . yes
S4 Na1 O1W 88.56(4) . 2_656 yes
S4 Na1 O6 147.00(6) . 2_656 yes
O1W Na1 O6 80.28(6) 2_656 2_656 yes
O6 Na1 O8 80.57(6) 2_656 . yes
O1W Na1 O8 160.31(6) 2_656 . yes
O6 Na1 O6 90.25(7) . 2_656 yes
O1W Na2 O2W 101.05(7) . 1_545 yes
O1W Na2 O9 154.22(6) . 1_455 yes
O2A Na2 O9 103.21(16) . 1_455 yes
O1 Na2 O1W 82.12(6) 2_656 . yes
O2A Na2 O4 109.12(14) . . yes
O2W Na2 O9 90.62(7) 1_545 1_455 yes
O1 Na2 O9 74.46(6) 2_656 1_455 yes
O1 Na2 O2W 92.18(6) 2_656 1_545 yes
O2W Na2 O4 168.69(7) 1_545 . yes
O1 Na2 O4 78.75(5) 2_656 . yes
O2A Na2 O2W 79.62(14) . 1_545 yes
O1 Na2 O2A 171.51(15) 2_656 . yes
O1 Na2 O2B 169.3(4) 2_656 . yes
O2B Na2 O4 103.1(3) . . yes
O4 Na2 O9 80.52(6) . 1_455 yes
O2B Na2 O9 116.2(4) . 1_455 yes
O2B Na2 O2W 87.1(3) . 1_545 yes
O1W Na2 O4 84.52(6) . . yes
O1W Na2 O2B 87.5(4) . . yes
O1W Na2 O2A 101.48(16) . . yes
O1 Na3 O4 98.56(5) . 1_655 yes
O1 Na3 O4 81.44(5) . 2_656 yes
O1 Na3 O9 97.10(5) 2_756 2_756 yes
O4 Na3 O9 80.53(5) 2_656 2_756 yes
O1 Na3 O9 97.10(5) . . yes
O1 Na3 O1 180.00 . 2_756 yes
O1 Na3 O9 82.91(5) . 2_756 yes
O1 Na3 O9 82.91(5) 2_756 . yes
O1 Na3 O4 81.44(5) 2_756 1_655 yes
O4 Na3 O9 80.53(5) 1_655 . yes
O4 Na3 O9 99.47(5) 2_656 . yes
O1 Na3 O4 98.56(5) 2_756 2_656 yes
O9 Na3 O9 180.00 . 2_756 yes
O4 Na3 O9 99.47(5) 1_655 2_756 yes
O4 Na3 O4 180.00 1_655 2_656 yes
O2W Na4 O7 168.06(7) . 2_656 yes
O2W Na4 O3 91.50(7) . 2_666 yes
O2W Na4 O7 91.91(6) . 1_465 yes
O2W Na4 O5 88.74(6) . . yes
O3 Na4 O7 123.65(6) 2_666 1_465 yes
O5 Na4 O7 85.50(6) . 1_465 yes
O3 Na4 O5 150.80(7) 2_666 . yes
O5 Na4 O7 84.29(6) . 2_656 yes
O3 Na4 O7 89.91(6) 2_666 2_656 yes
O7 Na4 O7 97.17(7) 1_465 2_656 yes
S4 O1 Na1 91.58(8) . . yes
Na2 O1 Na3 83.81(5) 2_656 . yes
S4 O1 Na3 142.66(9) . . yes
Na1 O1 Na3 98.23(5) . . yes
Na1 O1 Na2 87.04(5) . 2_656 yes
S4 O1 Na2 132.86(8) . 2_656 yes
Na1 O1W Na2 92.69(6) 2_656 . yes
S4 O2 Na1 99.50(8) . . yes
Cl1A O2A Na2 172.3(4) . . yes
Cl1B O2B Na2 140.2(10) . . yes
Na2 O2W Na4 109.48(7) 1_565 . yes
S4 O3 Na4 125.97(9) . 2_666 yes
S5 O4 Na3 139.90(9) . 1_455 yes
S5 O4 Na2 130.83(10) . . yes
Na2 O4 Na3 84.35(5) . 1_455 yes
S5 O5 Na4 121.33(10) . . yes
S5 O6 Na1 153.69(10) . . yes
S5 O6 Na1 112.93(10) . 2_656 yes
Na1 O6 Na1 89.75(6) . 2_656 yes
Na4 O7 Na4 82.83(6) 1_645 2_656 yes
S6 O7 Na4 143.56(10) . 2_656 yes
S6 O7 Na4 129.68(11) . 1_645 yes
S6 O8 Na1 127.68(9) . . yes
S6 O9 Na2 131.20(9) . 1_655 yes
Na2 O9 Na3 85.26(6) 1_655 . yes
S6 O9 Na3 135.89(9) . . yes
Na1 O1W H1WA 110(2) 2_656 . no
Na2 O1W H1WA 118.9(11) . . no
Na2 O1W H1WB 125.5(17) . . no
H1WA O1W H1WB 105(2) . . no
Na1 O1W H1WB 101.3(19) 2_656 . no
Na4 O2W H2WB 106.0(12) . . no
Na4 O2W H2WA 101.5(12) . . no
Na2 O2W H2WA 117.4(10) 1_565 . no
Na2 O2W H2WB 117.4(15) 1_565 . no
H2WA O2W H2WB 103.5(19) . . no
Cu1 N1 C2 106.81(13) . . yes
Cu1 N1 C4 108.88(13) . . yes
Cu1 N1 C6 105.77(12) . . yes
C4 N1 C6 112.06(18) . . yes
C2 N1 C4 111.26(18) . . yes
C2 N1 C6 111.7(2) . . yes
S1 C1 C2 114.43(17) . . yes
N1 C2 C1 113.20(19) . . yes
S2 C3 C4 113.68(13) . . yes
N1 C4 C3 112.50(19) . . yes
S3 C5 C6 113.76(18) . . yes
N1 C6 C5 112.03(18) . . yes
S1 C7 C8 109.92(13) . . yes
C7 C8 C9 113.22(16) . . no
S4 C9 C8 111.38(14) . . yes
S2 C10 C11 109.36(15) . . yes
C10 C11 C12 112.61(19) . . no
S5 C12 C11 112.96(15) . . yes
S3 C13 C14 108.86(15) . . yes
C13 C14 C15 111.10(19) . . no
S6 C15 C14 113.41(15) . . yes
C2 C1 H1B 109.0(15) . . no
H1A C1 H1B 111(2) . . no
S1 C1 H1A 103.5(17) . . no
S1 C1 H1B 108.3(17) . . no
C2 C1 H1A 110.2(18) . . no
C1 C2 H2A 107.1(17) . . no
N1 C2 H2A 106.7(18) . . no
N1 C2 H2B 108.5(19) . . no
C1 C2 H2B 108.9(18) . . no
H2A C2 H2B 113(2) . . no
S2 C3 H3B 108.8(15) . . no
S2 C3 H3A 104.9(17) . . no
H3A C3 H3B 109.2(19) . . no
C4 C3 H3A 111.3(14) . . no
C4 C3 H3B 108.8(16) . . no
C3 C4 H4B 109.6(16) . . no
H4A C4 H4B 103(2) . . no
C3 C4 H4A 109.8(13) . . no
N1 C4 H4A 108.4(12) . . no
N1 C4 H4B 113.3(19) . . no
S3 C5 H5B 105.6(16) . . no
S3 C5 H5A 101.8(17) . . no
H5A C5 H5B 108(2) . . no
C6 C5 H5A 114.0(15) . . no
C6 C5 H5B 112.7(18) . . no
C5 C6 H6B 112.6(19) . . no
N1 C6 H6A 109.6(15) . . no
N1 C6 H6B 107.6(16) . . no
C5 C6 H6A 110.2(15) . . no
H6A C6 H6B 105(2) . . no
H7A C7 H7B 117(2) . . no
S1 C7 H7B 110.8(11) . . no
S1 C7 H7A 105.4(16) . . no
C8 C7 H7A 107.7(17) . . no
C8 C7 H7B 106.4(12) . . no
C7 C8 H8B 109.2(15) . . no
C7 C8 H8A 106.5(14) . . no
H8A C8 H8B 108.1(16) . . no
C9 C8 H8A 111.7(14) . . no
C9 C8 H8B 108.0(15) . . no
C8 C9 H9B 116.4(16) . . no
S4 C9 H9A 104.9(16) . . no
S4 C9 H9B 104.9(16) . . no
C8 C9 H9A 113.7(16) . . no
H9A C9 H9B 105(2) . . no
S2 C10 H10A 106.6(15) . . no
S2 C10 H10B 114.6(18) . . no
H10A C10 H10B 106(2) . . no
C11 C10 H10B 109.4(15) . . no
C11 C10 H10A 110.7(14) . . no
C12 C11 H11A 105.8(14) . . no
C10 C11 H11B 110.0(19) . . no
C10 C11 H11A 112.1(14) . . no
C12 C11 H11B 107.5(16) . . no
H11A C11 H11B 108.7(18) . . no
H12A C12 H12B 104(2) . . no
S5 C12 H12A 106.9(15) . . no
S5 C12 H12B 109.1(17) . . no
C11 C12 H12A 109.6(14) . . no
C11 C12 H12B 113.8(17) . . no
S3 C13 H13B 105.7(16) . . no
C14 C13 H13A 111.6(19) . . no
S3 C13 H13A 109.4(17) . . no
H13A C13 H13B 107(2) . . no
C14 C13 H13B 114.0(14) . . no
C15 C14 H14A 110.2(14) . . no
C13 C14 H14B 111.2(18) . . no
C13 C14 H14A 108.2(13) . . no
C15 C14 H14B 110.0(18) . . no
H14A C14 H14B 106(2) . . no
H15A C15 H15B 111(2) . . no
S6 C15 H15A 106.9(16) . . no
S6 C15 H15B 103.3(14) . . no
C14 C15 H15A 111.2(15) . . no
C14 C15 H15B 110.8(17) . . no

loop_
_geom_bond_atom_site_label_1
_geom_bond_atom_site_label_2
_geom_bond_distance
_geom_bond_site_symmetry_2
_geom_bond_publ_flag
Cu1 S1 2.2485(7) . yes
Cu1 S2 2.2886(7) . yes
Cu1 S3 2.2680(7) . yes
Cu1 N1 2.1610(17) . yes
Cl1A O2A 1.430(4) . yes
Cl1A O3A 1.428(4) . yes
Cl1A O4A 1.448(6) . yes
Cl1A O5A 1.432(5) . yes
Cl1B O3B 1.450(12) . yes
Cl1B O4B 1.442(17) . yes
Cl1B O2B 1.432(12) . yes
Cl1B O5B 1.435(12) . yes
Cl2 O11 1.40(3) . yes
Cl2 O12 1.55(2) . yes
Cl2 O13 1.46(2) . yes
Cl2 O10 1.42(2) . yes
S1 C7 1.8225(19) . yes
S1 C1 1.821(2) . yes
S2 C3 1.818(2) . yes
S2 C10 1.827(3) . yes
S3 C13 1.823(2) . yes
S3 C5 1.818(2) . yes
S4 O1 1.4612(15) . yes
S4 Na1 3.0060(11) . yes
S4 C9 1.772(2) . yes
S4 O2 1.4647(17) . yes
S4 O3 1.4561(15) . yes
S5 C12 1.7756(19) . yes
S5 O6 1.4645(18) . yes
S5 O5 1.4540(15) . yes
S5 O4 1.4644(17) . yes
S6 O7 1.4592(15) . yes
S6 O8 1.4627(17) . yes
S6 C15 1.7649(19) . yes
S6 O9 1.4619(17) . yes
Na1 O6 2.296(2) . yes
Na1 O2 2.3944(17) . yes
Na1 O8 2.3616(17) . yes
Na1 O1W 2.4517(17) 2_656 yes
Na1 O6 2.3606(18) 2_656 yes
Na1 O1 2.5871(19) . yes
Na2 O9 2.456(2) 1_455 yes
Na2 O2B 2.405(10) . yes
Na2 O2A 2.359(4) . yes
Na2 O4 2.3282(17) . yes
Na2 O1W 2.439(2) . yes
Na2 O1 2.5509(17) 2_656 yes
Na2 O2W 2.3530(18) 1_545 yes
Na3 O4 2.4754(17) 2_656 yes
Na3 O9 2.3062(15) 2_756 yes
Na3 O4 2.4754(17) 1_655 yes
Na3 O1 2.2708(15) 2_756 yes
Na3 O9 2.3062(15) . yes
Na3 O1 2.2708(15) . yes
Na4 O5 2.3175(18) . yes
Na4 O2W 2.432(2) . yes
Na4 O3 2.383(2) 2_666 yes
Na4 O7 2.3763(19) 1_465 yes
Na4 O7 2.4284(19) 2_656 yes
O1W H1WB 0.99(3) . no
O1W H1WA 0.993(16) . no
O2W H2WA 0.993(16) . no
O2W H2WB 0.991(17) . no
N1 C4 1.480(3) . yes
N1 C6 1.483(3) . yes
N1 C2 1.485(4) . yes
C1 C2 1.522(4) . no
C3 C4 1.523(3) . no
C5 C6 1.529(4) . no
C7 C8 1.524(3) . no
C8 C9 1.532(3) . no
C10 C11 1.528(3) . no
C11 C12 1.524(3) . no
C13 C14 1.528(3) . no
C14 C15 1.522(3) . no
C1 H1B 0.94(2) . no
C1 H1A 0.939(9) . no
C2 H2A 0.941(9) . no
C2 H2B 0.942(15) . no
C3 H3B 0.94(2) . no
C3 H3A 0.94(2) . no
C4 H4A 0.94(2) . no
C4 H4B 0.939(13) . no
C5 H5A 0.939(19) . no
C5 H5B 0.940(13) . no
C6 H6A 0.94(2) . no
C6 H6B 0.941(9) . no
C7 H7B 0.942(19) . no
C7 H7A 0.94(2) . no
C8 H8A 0.940(8) . no
C8 H8B 0.942(17) . no
C9 H9B 0.94(2) . no
C9 H9A 0.939(8) . no
C10 H10B 0.941(14) . no
C10 H10A 0.94(2) . no
C11 H11B 0.94(2) . no
C11 H11A 0.940(14) . no
C12 H12A 0.94(2) . no
C12 H12B 0.941(11) . no
C13 H13A 0.94(3) . no
C13 H13B 0.94(2) . no
C14 H14B 0.940(13) . no
C14 H14A 0.94(2) . no
C15 H15A 0.940(18) . no
C15 H15B 0.940(16) . no

loop_
_geom_hbond_atom_site_label_D
_geom_hbond_atom_site_label_H
_geom_hbond_atom_site_label_A
_geom_hbond_distance_DH
_geom_hbond_distance_HA
_geom_hbond_distance_DA
_geom_hbond_angle_DHA
_geom_hbond_site_symmetry_A
_geom_hbond_publ_flag
O2W H2WA O2 0.993(16) 1.696(17) 2.664(2) 163.9(19) . yes
O1W H1WA O3 0.993(16) 1.779(13) 2.758(2) 168(2) 1_545 yes
O1W H1WB O8 0.99(3) 2.05(2) 2.932(2) 147(3) . yes
C1 H1B O10 0.94(2) 2.46(2) 3.349(6) 158(2) 2_765 yes
C5 H5B O10 0.940(13) 2.56(2) 3.256(5) 132(2) 1_545 yes
C6 H6B O3A 0.941(9) 2.514(10) 3.439(4) 168(2) 2_655 yes
C8 H8B O2 0.942(17) 2.57(3) 2.953(3) 104.8(18) . yes
C9 H9A S1 0.939(8) 2.81(3) 3.164(2) 103.5(17) . yes
C10 H10A O11 0.94(2) 2.44(2) 3.362(6) 166.8(19) 1_455 yes
C10 H10A O10 0.94(2) 2.59(2) 3.453(6) 153(2) 2_665 yes
C10 H10B O3A 0.941(14) 2.41(2) 3.229(5) 145(2) . yes
C11 H11A O5 0.940(14) 2.50(2) 2.977(3) 111.9(15) . yes
C12 H12A S2 0.94(2) 2.59(2) 3.080(2) 113.2(18) . yes

loop_
_geom_torsion_atom_site_label_1
_geom_torsion_atom_site_label_2
_geom_torsion_atom_site_label_3
_geom_torsion_atom_site_label_4
_geom_torsion
_geom_torsion_site_symmetry_1
_geom_torsion_site_symmetry_3
_geom_torsion_site_symmetry_4
_geom_torsion_publ_flag
S2 Cu1 S1 C1 -102.11(9) . . . no
S2 Cu1 S1 C7 2.89(8) . . . no
S3 Cu1 S1 C1 81.88(9) . . . no
S3 Cu1 S1 C7 -173.12(7) . . . no
N1 Cu1 S1 C1 -11.10(10) . . . no
N1 Cu1 S1 C7 93.90(9) . . . no
S1 Cu1 S2 C3 79.28(9) . . . no
S1 Cu1 S2 C10 -177.02(7) . . . no
S3 Cu1 S2 C3 -104.25(9) . . . no
S3 Cu1 S2 C10 -0.55(8) . . . no
N1 Cu1 S2 C3 -12.87(10) . . . no
N1 Cu1 S2 C10 90.83(9) . . . no
S1 Cu1 S3 C5 -100.34(10) . . . no
S1 Cu1 S3 C13 3.91(9) . . . no
S2 Cu1 S3 C5 83.35(9) . . . no
S2 Cu1 S3 C13 -172.39(8) . . . no
N1 Cu1 S3 C5 -7.07(11) . . . no
N1 Cu1 S3 C13 97.19(10) . . . no
S1 Cu1 N1 C2 -12.06(14) . . . no
S1 Cu1 N1 C4 -132.30(14) . . . no
S1 Cu1 N1 C6 107.11(16) . . . no
S2 Cu1 N1 C2 109.37(14) . . . no
S2 Cu1 N1 C4 -10.87(14) . . . no
S2 Cu1 N1 C6 -131.47(16) . . . no
S3 Cu1 N1 C2 -137.64(14) . . . no
S3 Cu1 N1 C4 102.13(14) . . . no
S3 Cu1 N1 C6 -18.47(16) . . . no
Cu1 S1 C1 C2 35.20(19) . . . no
C7 S1 C1 C2 -73.0(2) . . . no
Cu1 S1 C7 C8 67.51(15) . . . no
C1 S1 C7 C8 166.13(15) . . . no
Cu1 S2 C3 C4 37.3(2) . . . no
C10 S2 C3 C4 -69.2(2) . . . no
Cu1 S2 C10 C11 103.14(17) . . . no
C3 S2 C10 C11 -158.62(17) . . . no
Cu1 S3 C5 C6 33.29(16) . . . no
C13 S3 C5 C6 -86.41(17) . . . no
Cu1 S3 C13 C14 79.94(19) . . . no
C5 S3 C13 C14 -179.19(19) . . . no
O1 S4 Na1 O2 164.78(10) . . . no
O1 S4 Na1 O6 166.45(9) . . . no
O1 S4 Na1 O8 -91.53(8) . . . no
O1 S4 Na1 O1W 74.21(8) . . 2_656 no
O1 S4 Na1 O6 4.63(11) . . 2_656 no
O2 S4 Na1 O1 -164.78(10) . . . no
O2 S4 Na1 O6 1.67(9) . . . no
O2 S4 Na1 O8 103.69(9) . . . no
O2 S4 Na1 O1W -90.57(9) . . 2_656 no
O2 S4 Na1 O6 -160.15(12) . . 2_656 no
O3 S4 Na1 O1 -86.50(13) . . . no
O3 S4 Na1 O2 78.28(14) . . . no
O3 S4 Na1 O6 79.95(13) . . . no
O3 S4 Na1 O8 -178.03(12) . . . no
O3 S4 Na1 O1W -12.29(13) . . 2_656 no
O3 S4 Na1 O6 -81.87(15) . . 2_656 no
C9 S4 Na1 O1 99.58(10) . . . no
C9 S4 Na1 O2 -95.64(10) . . . no
C9 S4 Na1 O6 -93.97(9) . . . no
C9 S4 Na1 O8 8.05(9) . . . no
C9 S4 Na1 O1W 173.80(8) . . 2_656 no
C9 S4 Na1 O6 104.21(12) . . 2_656 no
Na1 S4 O1 Na3 105.79(15) . . . no
Na1 S4 O1 Na2 -87.42(12) . . 2_656 no
O2 S4 O1 Na1 12.65(9) . . . no
O2 S4 O1 Na3 118.44(15) . . . no
O2 S4 O1 Na2 -74.77(13) . . 2_656 no
O3 S4 O1 Na1 139.89(8) . . . no
O3 S4 O1 Na3 -114.32(15) . . . no
O3 S4 O1 Na2 52.47(15) . . 2_656 no
C9 S4 O1 Na1 -102.17(8) . . . no
C9 S4 O1 Na3 3.62(18) . . . no
C9 S4 O1 Na2 170.40(11) . . 2_656 no
O1 S4 O2 Na1 -13.88(9) . . . no
O3 S4 O2 Na1 -140.30(8) . . . no
C9 S4 O2 Na1 101.97(8) . . . no
Na1 S4 O3 Na4 82.81(16) . . 2_666 no
O1 S4 O3 Na4 14.80(15) . . 2_666 no
O2 S4 O3 Na4 139.90(11) . . 2_666 no
C9 S4 O3 Na4 -103.22(12) . . 2_666 no
Na1 S4 C9 C8 100.82(13) . . . no
O1 S4 C9 C8 163.68(13) . . . no
O2 S4 C9 C8 46.42(15) . . . no
O3 S4 C9 C8 -75.37(16) . . . no
O5 S5 O4 Na2 159.39(10) . . . no
O5 S5 O4 Na3 -55.11(16) . . 1_455 no
O6 S5 O4 Na2 -72.65(13) . . . no
O6 S5 O4 Na3 72.86(16) . . 1_455 no
C12 S5 O4 Na2 42.06(14) . . . no
C12 S5 O4 Na3 -172.44(13) . . 1_455 no
O4 S5 O5 Na4 125.20(11) . . . no
O6 S5 O5 Na4 -1.96(14) . . . no
C12 S5 O5 Na4 -116.81(11) . . . no
O4 S5 O6 Na1 146.6(2) . . . no
O4 S5 O6 Na1 -1.07(12) . . 2_656 no
O5 S5 O6 Na1 -85.7(2) . . . no
O5 S5 O6 Na1 126.64(9) . . 2_656 no
C12 S5 O6 Na1 30.2(2) . . . no
C12 S5 O6 Na1 -117.51(9) . . 2_656 no
O4 S5 C12 C11 77.13(16) . . . no
O5 S5 C12 C11 -43.88(18) . . . no
O6 S5 C12 C11 -163.98(15) . . . no
O8 S6 O7 Na4 -162.19(10) . . 1_645 no
O8 S6 O7 Na4 -13.92(19) . . 2_656 no
O9 S6 O7 Na4 -33.92(14) . . 1_645 no
O9 S6 O7 Na4 114.36(17) . . 2_656 no
C15 S6 O7 Na4 81.37(13) . . 1_645 no
C15 S6 O7 Na4 -130.35(16) . . 2_656 no
O7 S6 O8 Na1 95.37(12) . . . no
O9 S6 O8 Na1 -33.31(13) . . . no
C15 S6 O8 Na1 -147.03(10) . . . no
O7 S6 O9 Na3 -71.68(14) . . . no
O7 S6 O9 Na2 66.52(13) . . 1_655 no
O8 S6 O9 Na3 56.83(15) . . . no
O8 S6 O9 Na2 -164.97(10) . . 1_655 no
C15 S6 O9 Na3 171.22(12) . . . no
C15 S6 O9 Na2 -50.58(13) . . 1_655 no
O7 S6 C15 C14 54.53(17) . . . no
O8 S6 C15 C14 -66.21(16) . . . no
O9 S6 C15 C14 175.06(14) . . . no
S4 Na1 O1 Na3 -143.86(10) . . . no
S4 Na1 O1 Na2 132.83(8) . . 2_656 no
O2 Na1 O1 S4 -8.63(6) . . . no
O2 Na1 O1 Na3 -152.49(8) . . . no
O2 Na1 O1 Na2 124.21(7) . . 2_656 no
O6 Na1 O1 S4 -22.97(15) . . . no
O6 Na1 O1 Na3 -166.83(10) . . . no
O6 Na1 O1 Na2 109.87(11) . . 2_656 no
O8 Na1 O1 S4 96.22(7) . . . no
O8 Na1 O1 Na3 -47.64(7) . . . no
O8 Na1 O1 Na2 -130.95(5) . . 2_656 no
O1W Na1 O1 S4 -103.19(7) 2_656 . . no
O1W Na1 O1 Na3 112.95(6) 2_656 . . no
O1W Na1 O1 Na2 29.64(5) 2_656 . 2_656 no
O6 Na1 O1 S4 -177.15(7) 2_656 . . no
O6 Na1 O1 Na3 39.00(8) 2_656 . . no
O6 Na1 O1 Na2 -44.31(7) 2_656 . 2_656 no
O1 Na1 O2 S4 8.73(6) . . . no
O6 Na1 O2 S4 -178.57(8) . . . no
O8 Na1 O2 S4 -85.48(9) . . . no
O1W Na1 O2 S4 88.81(8) 2_656 . . no
S4 Na1 O6 S5 39.3(3) . . . no
S4 Na1 O6 Na1 -170.22(4) . . 2_656 no
O1 Na1 O6 S5 52.1(3) . . . no
O1 Na1 O6 Na1 -157.38(10) . . 2_656 no
O2 Na1 O6 S5 40.1(2) . . . no
O2 Na1 O6 Na1 -169.41(6) . . 2_656 no
O8 Na1 O6 S5 -69.9(2) . . . no
O8 Na1 O6 Na1 80.58(6) . . 2_656 no
O1W Na1 O6 S5 129.2(2) 2_656 . . no
O1W Na1 O6 Na1 -80.28(6) 2_656 . 2_656 no
O6 Na1 O6 S5 -150.5(2) 2_656 . . no
O6 Na1 O6 Na1 0.00(7) 2_656 . 2_656 no
S4 Na1 O8 S6 67.85(11) . . . no
O1 Na1 O8 S6 37.81(12) . . . no
O2 Na1 O8 S6 97.62(11) . . . no
O6 Na1 O8 S6 -168.78(11) . . . no
O6 Na1 O8 S6 -78.86(12) 2_656 . . no
S4 Na1 O1W Na2 -59.39(4) . 2_656 2_656 no
O1 Na1 O1W Na2 -31.15(5) . 2_656 2_656 no
O2 Na1 O1W Na2 -88.12(6) . 2_656 2_656 no
O6 Na1 O1W Na2 179.22(6) . 2_656 2_656 no
S4 Na1 O6 S5 -1.73(16) . 2_656 2_656 no
S4 Na1 O6 Na1 164.56(7) . 2_656 2_656 no
O1 Na1 O6 S5 0.81(12) . 2_656 2_656 no
O1 Na1 O6 Na1 167.11(5) . 2_656 2_656 no
O6 Na1 O6 S5 -166.29(9) . 2_656 2_656 no
O6 Na1 O6 Na1 0.02(9) . 2_656 2_656 no
O8 Na1 O6 S5 101.74(10) . 2_656 2_656 no
O8 Na1 O6 Na1 -91.97(6) . 2_656 2_656 no
O2A Na2 O1W Na1 156.25(14) . . 2_656 no
O4 Na2 O1W Na1 47.81(6) . . 2_656 no
O9 Na2 O1W Na1 -6.80(16) 1_455 . 2_656 no
O2W Na2 O1W Na1 -122.24(6) 1_545 . 2_656 no
O1 Na2 O1W Na1 -31.55(5) 2_656 . 2_656 no
O1W Na2 O4 S5 37.28(12) . . . no
O1W Na2 O4 Na3 -121.21(5) . . 1_455 no
O2A Na2 O4 S5 -63.0(2) . . . no
O2A Na2 O4 Na3 138.52(17) . . 1_455 no
O9 Na2 O4 S5 -163.79(12) 1_455 . . no
O1 Na2 O4 S5 120.32(12) 2_656 . . no
O1W Na2 O9 S6 -137.87(13) . 1_455 1_455 no
O2A Na2 O9 S6 59.20(18) . 1_455 1_455 no
O4 Na2 O9 S6 166.77(12) . 1_455 1_455 no
O1W Na2 O2W Na4 110.87(8) . 1_545 1_545 no
O2A Na2 O2W Na4 -149.33(17) . 1_545 1_545 no
O1W Na2 O1 S4 -59.67(13) . 2_656 2_656 no
O1W Na2 O1 Na1 29.73(5) . 2_656 2_656 no
O4 Na2 O1 S4 -145.61(13) . 2_656 2_656 no
O4 Na2 O1 Na1 -56.20(6) . 2_656 2_656 no
O9 Na3 O1 S4 -52.15(16) . . . no
O9 Na3 O1 Na1 51.46(6) . . . no
O9 Na3 O1 Na2 137.55(5) . . 2_656 no
O4 Na3 O1 S4 29.28(16) 1_655 . . no
O4 Na3 O1 Na1 132.90(5) 1_655 . . no
O4 Na3 O1 S4 -150.72(16) 2_656 . . no
O4 Na3 O1 Na1 -47.10(5) 2_656 . . no
O9 Na3 O1 S4 127.85(16) 2_756 . . no
O9 Na3 O1 Na1 -128.54(6) 2_756 . . no
O1 Na3 O9 S6 -74.59(13) . . . no
O1 Na3 O9 Na2 135.62(5) . . 1_655 no
O4 Na3 O9 S6 -172.14(13) 1_655 . . no
O4 Na3 O9 S6 7.86(13) 2_656 . . no
O1 Na3 O9 S6 105.41(13) 2_756 . . no
O5 Na4 O2W Na2 147.90(8) . . 1_565 no
O7 Na4 O2W Na2 62.44(8) 1_465 . 1_565 no
O3 Na4 O2W Na2 -61.31(8) 2_666 . 1_565 no
O2W Na4 O5 S5 94.42(11) . . . no
O7 Na4 O5 S5 -173.57(11) 1_465 . . no
O7 Na4 O5 S5 -75.88(11) 2_656 . . no
O3 Na4 O5 S5 3.6(2) 2_666 . . no
O2W Na4 O7 S6 -26.11(12) . 1_465 1_465 no
O5 Na4 O7 S6 -114.70(12) . 1_465 1_465 no
O5 Na4 O7 S6 71.21(17) . 2_656 2_656 no
O2W Na4 O3 S4 68.40(12) . 2_666 2_666 no
O5 Na4 O3 S4 158.50(12) . 2_666 2_666 no
Cu1 N1 C2 C1 37.5(2) . . . no
C4 N1 C2 C1 156.24(19) . . . no
C6 N1 C2 C1 -77.7(2) . . . no
Cu1 N1 C4 C3 37.4(2) . . . no
C2 N1 C4 C3 -80.0(2) . . . no
C6 N1 C4 C3 154.1(2) . . . no
Cu1 N1 C6 C5 44.2(2) . . . no
C2 N1 C6 C5 160.08(19) . . . no
C4 N1 C6 C5 -74.3(2) . . . no
S1 C1 C2 N1 -52.7(3) . . . no
S2 C3 C4 N1 -53.6(3) . . . no
S3 C5 C6 N1 -55.9(2) . . . no
S1 C7 C8 C9 59.3(2) . . . no
C7 C8 C9 S4 -178.41(13) . . . no
S2 C10 C11 C12 -53.9(2) . . . no
C10 C11 C12 S5 169.34(17) . . . no
S3 C13 C14 C15 -82.5(2) . . . no
C13 C14 C15 S6 151.88(16) . . . no
